data_7047186
loop_
_publ_author_name
'Reinig, Regina R.'
'Fought, Ellie L.'
'Ellern, Arkady'
'Windus, Theresa L.'
'Sadow, Aaron D.'

_publ_section_title
;
 Cobalt(ii) acyl intermediates in carbon-carbon bond formation and
 oxygenation.
;
_journal_issue 35
_journal_name_full 'Dalton transactions (Cambridge, England : 2003)'
_journal_page_first 12147
_journal_page_last 12161
_journal_paper_doi 10.1039/c8dt02661k
_journal_volume 47
_journal_year 2018
_chemical_formula_sum 'C29 H36 B Co N3 O5'
_chemical_formula_weight 576.35
_space_group_crystal_system triclinic
_space_group_IT_number 2
_space_group_name_Hall '-P 1'
_space_group_name_H-M_alt 'P -1'
_symmetry_space_group_name_Hall '-P 1'
_symmetry_space_group_name_H-M 'P -1'
_atom_sites_solution_hydrogens geom
_atom_sites_solution_primary direct
_atom_sites_solution_secondary difmap
_audit_update_record
;
2018-05-28 deposited with the CCDC.
2018-07-26 downloaded from the CCDC.
;
_cell_angle_alpha 74.05(2)
_cell_angle_beta 80.17(4)
_cell_angle_gamma 87.18(2)
_cell_formula_units_Z 4
_cell_length_a 12.233(3)
_cell_length_b 14.313(4)
_cell_length_c 17.118(5)
_cell_measurement_reflns_used 4585
_cell_measurement_temperature 273.(2)
_cell_measurement_theta_max 57.1960
_cell_measurement_theta_min 2.7207
_cell_volume 2839.5(14)
_computing_cell_refinement 'SAINT V8.38A (Bruker AXS Inc., 2017)'
_computing_data_collection 'APEX3 Suite (Bruker AXS, 2017)'
_computing_data_reduction 'SAINT V8.38A (Bruker AXS Inc., 2017)'
_computing_molecular_graphics 'shelXle (C.B. Huebschle, rev 833)'
_computing_publication_material 'APEX2 Suite (Bruker AXS, 2017)'
_computing_structure_refinement 'SHELXL-2016/6 (Sheldrick, 2016)'
_computing_structure_solution 'SHELXS-2013 (Sheldrick, 2015)'
_diffrn_ambient_temperature 273.(2)
_diffrn_detector_area_resol_mean 8.3333
_diffrn_measured_fraction_theta_full 0.977
_diffrn_measured_fraction_theta_max 0.977
_diffrn_measurement_device_type 'Bruker D8 Venture Diffractometer'
_diffrn_measurement_method
;

calculated with 99% coverage BRUKER QUINN strategy.
\w and \f scans, narrow frame width
;
_diffrn_radiation_monochromator 'multi-layer mirror'
_diffrn_radiation_type 'CuK\a '
_diffrn_radiation_wavelength 1.54184
_diffrn_reflns_av_R_equivalents 0.0916
_diffrn_reflns_av_unetI/netI 0.0698
_diffrn_reflns_limit_h_max 13
_diffrn_reflns_limit_h_min -13
_diffrn_reflns_limit_k_max 15
_diffrn_reflns_limit_k_min -15
_diffrn_reflns_limit_l_max 19
_diffrn_reflns_limit_l_min -18
_diffrn_reflns_number 40392
_diffrn_reflns_theta_full 58.98
_diffrn_reflns_theta_max 58.98
_diffrn_reflns_theta_min 2.72
_diffrn_source 'microfocus sealed tube'
_diffrn_source_type 'sealed tube'
_exptl_absorpt_coefficient_mu 5.087
_exptl_absorpt_correction_T_max 0.63
_exptl_absorpt_correction_T_min 0.42
_exptl_absorpt_correction_type multi-scan
_exptl_absorpt_process_details
;

SADABS-2016/2 - Bruker AXS area detector scaling and
absorption correction'
;
_exptl_crystal_colour purple
_exptl_crystal_density_diffrn 1.348
_exptl_crystal_density_method 'not measured'
_exptl_crystal_description block
_exptl_crystal_F_000 1212
_exptl_crystal_size_max 0.220
_exptl_crystal_size_mid 0.220
_exptl_crystal_size_min 0.100
_refine_diff_density_max 0.269
_refine_diff_density_min -0.359
_refine_ls_extinction_method none
_refine_ls_goodness_of_fit_ref 1.006
_refine_ls_hydrogen_treatment constr
_refine_ls_matrix_type full
_refine_ls_number_parameters 715
_refine_ls_number_reflns 7979
_refine_ls_number_restraints 0
_refine_ls_restrained_S_all 1.006
_refine_ls_R_factor_all 0.0719
_refine_ls_R_factor_gt 0.0452
_refine_ls_shift/su_max 0.001
_refine_ls_shift/su_mean 0.000
_refine_ls_structure_factor_coef Fsqd
_refine_ls_weighting_details 'w=1/[\s^2^(Fo^2^)+(0.0495P)^2^+1.5214P] where P=(Fo^2^+2Fc^2^)/3'
_refine_ls_weighting_scheme calc
_refine_ls_wR_factor_gt 0.1009
_refine_ls_wR_factor_ref 0.1128
_reflns_number_gt 5976
_reflns_number_total 7979
_reflns_threshold_expression 'I > 2\s(I)'
_cod_data_source_file c8dt02661k2.cif
_cod_data_source_block I_CCDC3
_cod_depositor_comments
;
The following automatic conversions were performed:

'_exptl_absorpt_correction_type' value 'Multi-Scan' changed to
'multi-scan' according to
/home/data/users/saulius/crontab/automatic-downloads/rss-feeds/RSC/lib/dictionaries/cif_core.dic
dictionary named 'cif_core.dic' version 2.4.2 from 2011-04-26.

Automatic conversion script
Id: cif_fix_values 4973 2017-02-22 13:04:09Z antanas 

 Adding full bibliography for 7047177--7047187.cif.
;
_cod_original_cell_volume 2839.5(13)
_cod_database_code 7047186

loop_
_space_group_symop_operation_xyz
'x, y, z'
'-x, -y, -z'

loop_
_atom_site_type_symbol
_atom_site_label
_atom_site_fract_x
_atom_site_fract_y
_atom_site_fract_z
_atom_site_U_iso_or_equiv
_atom_site_adp_type
_atom_site_calc_flag
_atom_site_refinement_flags_adp
_atom_site_refinement_flags_posn
_atom_site_occupancy
Co Co01 0.62304(4) 0.47582(4) 0.77186(3) 0.02252(16) Uani d . . 1
Co Co02 0.90921(4) 1.01344(4) 0.73016(3) 0.02617(17) Uani d . . 1
B B1 0.4341(3) 0.5370(3) 0.6650(2) 0.0217(9) Uani d . . 1
B B2 1.1183(3) 0.9667(3) 0.8178(2) 0.0228(9) Uani d . . 1
C C1 0.4467(4) 0.2426(3) 0.8715(3) 0.0579(12) Uani d . . 1
H H1A 0.494078 0.261284 0.903893 0.087 Uiso calc U R 1
H H1B 0.438317 0.173223 0.888273 0.087 Uiso calc U R 1
H H1C 0.375362 0.272722 0.879441 0.087 Uiso calc U R 1
C C2 0.4979(3) 0.2749(2) 0.7813(2) 0.0268(8) Uani d . . 1
C C3 0.6106(3) 0.2280(3) 0.7668(3) 0.0499(11) Uani d . . 1
H H3A 0.64484 0.254095 0.710627 0.075 Uiso calc U R 1
H H3B 0.601734 0.159046 0.777902 0.075 Uiso calc U R 1
H H3C 0.656478 0.241041 0.802813 0.075 Uiso calc U R 1
C C4 0.4213(3) 0.2600(3) 0.7247(3) 0.0433(10) Uani d . . 1
H H4A 0.461757 0.233282 0.681872 0.052 Uiso calc U R 1
H H4B 0.361328 0.216177 0.755477 0.052 Uiso calc U R 1
C C5 0.4407(3) 0.4209(2) 0.70786(19) 0.0224(8) Uani d . . 1
C C6 0.5932(3) 0.7219(3) 0.7937(2) 0.0353(9) Uani d . . 1
H H6A 0.660519 0.686557 0.803403 0.053 Uiso calc U R 1
H H6B 0.586956 0.77453 0.818991 0.053 Uiso calc U R 1
H H6C 0.594438 0.747403 0.73552 0.053 Uiso calc U R 1
C C7 0.4949(3) 0.6546(2) 0.8304(2) 0.0240(8) Uani d . . 1
C C8 0.4909(3) 0.6110(3) 0.9221(2) 0.0408(10) Uani d . . 1
H H8A 0.430663 0.565657 0.943014 0.061 Uiso calc U R 1
H H8B 0.479998 0.661763 0.949514 0.061 Uiso calc U R 1
H H8C 0.559487 0.577967 0.931974 0.061 Uiso calc U R 1
C C9 0.3851(3) 0.7028(3) 0.8085(2) 0.0266(8) Uani d . . 1
H H9A 0.325341 0.6832 0.854743 0.032 Uiso calc U R 1
H H9B 0.391406 0.773068 0.792869 0.032 Uiso calc U R 1
C C10 0.4354(2) 0.5923(2) 0.73634(19) 0.0204(8) Uani d . . 1
C C11 0.8383(3) 0.5009(3) 0.5927(2) 0.0360(9) Uani d . . 1
H H11A 0.861357 0.488944 0.645418 0.054 Uiso calc U R 1
H H11B 0.900267 0.52402 0.549928 0.054 Uiso calc U R 1
H H11C 0.811276 0.441633 0.586964 0.054 Uiso calc U R 1
C C12 0.7815(3) 0.6685(3) 0.6031(2) 0.0326(9) Uani d . . 1
H H12A 0.722752 0.715632 0.596392 0.049 Uiso calc U R 1
H H12B 0.847174 0.694474 0.565357 0.049 Uiso calc U R 1
H H12C 0.796298 0.653656 0.658532 0.049 Uiso calc U R 1
C C13 0.7470(3) 0.5765(2) 0.5859(2) 0.0247(8) Uani d . . 1
C C14 0.7006(2) 0.5976(3) 0.5048(2) 0.0278(8) Uani d . . 1
H H14A 0.727419 0.659526 0.467954 0.033 Uiso calc U R 1
H H14B 0.721824 0.546972 0.477338 0.033 Uiso calc U R 1
C C15 0.5599(3) 0.5581(2) 0.61177(19) 0.0210(8) Uani d . . 1
C C16 0.3278(3) 0.5705(2) 0.61958(19) 0.0228(8) Uani d . . 1
C C17 0.3279(3) 0.6418(2) 0.5456(2) 0.0271(8) Uani d . . 1
H H17 0.395005 0.669231 0.516033 0.033 Uiso calc U R 1
C C18 0.2306(3) 0.6733(3) 0.5145(2) 0.0294(9) Uani d . . 1
H H18 0.233229 0.721425 0.464992 0.035 Uiso calc U R 1
C C19 0.1302(3) 0.6332(3) 0.5570(2) 0.0309(9) Uani d . . 1
H H19 0.064953 0.654066 0.536395 0.037 Uiso calc U R 1
C C20 0.1274(3) 0.5617(3) 0.6304(2) 0.0287(9) Uani d . . 1
H H20 0.060173 0.533924 0.659283 0.034 Uiso calc U R 1
C C21 0.2242(3) 0.5315(2) 0.6607(2) 0.0250(8) Uani d . . 1
H H21 0.220728 0.483527 0.71025 0.03 Uiso calc U R 1
C C22 0.7580(3) 0.4422(3) 0.8675(2) 0.0281(9) Uani d . . 1
C C23 0.8243(3) 0.4186(3) 0.9373(2) 0.0358(9) Uani d . . 1
H H23A 0.817066 0.349605 0.964282 0.043 Uiso calc U R 1
H H23B 0.79107 0.452827 0.977152 0.043 Uiso calc U R 1
C C24 0.9466(3) 0.4429(3) 0.9149(2) 0.0271(8) Uani d . . 1
C C25 1.0246(3) 0.3693(3) 0.9282(2) 0.0397(10) Uani d . . 1
H H25 1.001545 0.30496 0.948795 0.048 Uiso calc U R 1
C C26 1.1366(3) 0.3908(3) 0.9110(2) 0.0440(10) Uani d . . 1
H H26 1.188259 0.34067 0.920229 0.053 Uiso calc U R 1
C C27 1.1724(3) 0.4850(3) 0.8807(2) 0.0404(10) Uani d . . 1
H H27 1.247813 0.499053 0.869511 0.048 Uiso calc U R 1
C C28 1.0954(3) 0.5589(3) 0.8668(2) 0.0427(10) Uani d . . 1
H H28 1.118913 0.623101 0.845587 0.051 Uiso calc U R 1
C C29 0.9834(3) 0.5377(3) 0.8844(2) 0.0365(9) Uani d . . 1
H H29 0.932075 0.588089 0.875558 0.044 Uiso calc U R 1
C C30 0.9185(3) 1.2522(3) 0.7661(3) 0.0476(11) Uani d . . 1
H H30A 0.85315 1.230432 0.752209 0.071 Uiso calc U R 1
H H30B 0.91621 1.321598 0.755622 0.071 Uiso calc U R 1
H H30C 0.92149 1.222943 0.823286 0.071 Uiso calc U R 1
C C31 1.0208(3) 1.2229(2) 0.7139(2) 0.0257(8) Uani d . . 1
C C32 1.0188(3) 1.2666(3) 0.6231(2) 0.0445(10) Uani d . . 1
H H32A 1.08059 1.242211 0.591648 0.067 Uiso calc U R 1
H H32B 1.023794 1.336046 0.610353 0.067 Uiso calc U R 1
H H32C 0.95088 1.249265 0.609763 0.067 Uiso calc U R 1
C C33 1.1279(3) 1.2439(2) 0.7399(2) 0.0347(9) Uani d . . 1
H H33A 1.182705 1.272162 0.692121 0.042 Uiso calc U R 1
H H33B 1.114408 1.288515 0.774202 0.042 Uiso calc U R 1
C C34 1.1014(3) 1.0817(2) 0.77431(19) 0.0218(8) Uani d . . 1
C C35 0.7759(3) 0.8213(3) 0.9172(2) 0.0373(9) Uani d . . 1
H H35A 0.755766 0.83027 0.863796 0.056 Uiso calc U R 1
H H35B 0.712929 0.797997 0.958895 0.056 Uiso calc U R 1
H H35C 0.835176 0.774725 0.924124 0.056 Uiso calc U R 1
C C36 0.8139(3) 0.9177(2) 0.9247(2) 0.0276(8) Uani d . . 1
C C37 0.7193(3) 0.9907(3) 0.9225(3) 0.0429(10) Uani d . . 1
H H37A 0.747477 1.052956 0.920359 0.064 Uiso calc U R 1
H H37B 0.6648 0.969361 0.971131 0.064 Uiso calc U R 1
H H37C 0.685818 0.996016 0.874656 0.064 Uiso calc U R 1
C C38 0.8739(3) 0.9064(3) 0.9982(2) 0.0322(9) Uani d . . 1
H H38A 0.858305 0.96104 1.02162 0.039 Uiso calc U R 1
H H38B 0.851803 0.846915 1.040564 0.039 Uiso calc U R 1
C C39 0.9993(3) 0.9409(2) 0.8810(2) 0.0248(8) Uani d . . 1
C C40 1.0142(3) 0.8759(3) 0.5771(2) 0.0393(10) Uani d . . 1
H H40A 0.938364 0.896926 0.578258 0.059 Uiso calc U R 1
H H40B 1.026579 0.823954 0.551025 0.059 Uiso calc U R 1
H H40C 1.06234 0.92919 0.546656 0.059 Uiso calc U R 1
C C41 1.0385(3) 0.8403(2) 0.6646(2) 0.0274(8) Uani d . . 1
C C42 0.9551(3) 0.7636(3) 0.7179(2) 0.0362(9) Uani d . . 1
H H42A 0.969926 0.745048 0.773444 0.054 Uiso calc U R 1
H H42B 0.96157 0.707643 0.696761 0.054 Uiso calc U R 1
H H42C 0.881408 0.78967 0.717196 0.054 Uiso calc U R 1
C C43 1.1582(3) 0.8061(3) 0.6705(2) 0.0313(9) Uani d . . 1
H H43A 1.163609 0.735929 0.682245 0.038 Uiso calc U R 1
H H43B 1.207599 0.835089 0.619708 0.038 Uiso calc U R 1
C C44 1.1106(3) 0.9102(2) 0.7482(2) 0.0244(8) Uani d . . 1
C C45 1.2306(3) 0.9373(2) 0.8568(2) 0.0218(8) Uani d . . 1
C C46 1.3315(3) 0.9828(3) 0.8164(2) 0.0318(9) Uani d . . 1
H H46 1.332419 1.032039 0.767726 0.038 Uiso calc U R 1
C C47 1.4299(3) 0.9565(3) 0.8468(2) 0.0367(10) Uani d . . 1
H H47 1.495402 0.988247 0.818673 0.044 Uiso calc U R 1
C C48 1.4311(3) 0.8837(3) 0.9183(2) 0.0334(9) Uani d . . 1
H H48 1.496851 0.867296 0.939341 0.04 Uiso calc U R 1
C C49 1.3338(3) 0.8350(3) 0.9589(2) 0.0316(9) Uani d . . 1
H H49 1.334037 0.784392 1.00651 0.038 Uiso calc U R 1
C C50 1.2360(3) 0.8627(2) 0.9279(2) 0.0283(8) Uani d . . 1
H H50 1.171073 0.829699 0.955863 0.034 Uiso calc U R 1
C C51 0.7457(3) 1.0303(3) 0.6612(3) 0.0389(10) Uani d . . 1
C C52 0.6482(4) 1.0495(3) 0.6148(3) 0.0619(14) Uani d . . 1
H H52A 0.581555 1.054635 0.653283 0.074 Uiso calc U R 1
H H52B 0.65936 1.111795 0.573875 0.074 Uiso calc U R 1
C C53 0.6294(3) 0.9742(3) 0.5725(2) 0.0356(10) Uani d . . 1
C C54 0.7004(4) 0.9648(3) 0.5028(3) 0.0600(14) Uani d . . 1
H H54 0.764222 1.002592 0.483656 0.072 Uiso calc U R 1
C C55 0.6761(5) 0.8974(4) 0.4602(3) 0.0691(16) Uani d . . 1
H H55 0.722377 0.891758 0.412622 0.083 Uiso calc U R 1
C C56 0.5835(5) 0.8416(4) 0.4909(3) 0.0599(13) Uani d . . 1
H H56 0.566902 0.797318 0.463839 0.072 Uiso calc U R 1
C C57 0.5163(4) 0.8489(3) 0.5587(3) 0.0533(12) Uani d . . 1
H H57 0.454425 0.808939 0.579012 0.064 Uiso calc U R 1
C C58 0.5378(3) 0.9155(3) 0.5992(2) 0.0399(10) Uani d . . 1
H H58 0.488922 0.920677 0.645847 0.048 Uiso calc U R 1
N N1 0.5094(2) 0.3825(2) 0.75703(17) 0.0266(7) Uani d . . 1
N N2 0.5044(2) 0.57571(19) 0.78737(15) 0.0215(6) Uani d . . 1
N N3 0.6463(2) 0.5378(2) 0.64658(16) 0.0246(7) Uani d . . 1
N N4 1.0235(2) 1.11510(19) 0.73328(17) 0.0266(7) Uani d . . 1
N N5 0.9054(2) 0.9552(2) 0.85480(17) 0.0274(7) Uani d . . 1
N N6 1.0321(2) 0.92087(19) 0.70473(16) 0.0258(7) Uani d . . 1
O O1 0.37828(18) 0.35652(16) 0.68930(14) 0.0301(6) Uani d . . 1
O O2 0.36557(17) 0.66848(16) 0.73914(13) 0.0256(5) Uani d . . 1
O O3 0.58025(17) 0.60001(17) 0.52942(13) 0.0268(5) Uani d . . 1
O O4 0.6760(2) 0.38790(18) 0.87409(15) 0.0394(7) Uani d . . 1
O O5 0.7771(2) 0.5145(2) 0.80722(16) 0.0452(7) Uani d . . 1
O O6 1.16556(17) 1.15032(15) 0.78595(14) 0.0267(5) Uani d . . 1
O O7 0.99184(17) 0.90331(16) 0.96333(13) 0.0273(6) Uani d . . 1
O O8 1.18453(18) 0.83926(16) 0.73834(14) 0.0290(6) Uani d . . 1
O O9 0.8153(2) 1.09542(19) 0.64989(17) 0.0460(7) Uani d . . 1
O O10 0.7570(2) 0.9507(2) 0.7115(2) 0.0712(10) Uani d . . 1

loop_
_atom_site_aniso_label
_atom_site_aniso_U_11
_atom_site_aniso_U_22
_atom_site_aniso_U_33
_atom_site_aniso_U_12
_atom_site_aniso_U_13
_atom_site_aniso_U_23
Co01 0.0197(3) 0.0243(3) 0.0249(3) 0.0025(2) -0.0092(2) -0.0061(2)
Co02 0.0228(3) 0.0242(3) 0.0334(3) 0.0025(2) -0.0145(3) -0.0054(3)
B1 0.022(2) 0.023(2) 0.022(2) -0.0017(17) -0.0070(17) -0.0066(18)
B2 0.021(2) 0.020(2) 0.026(2) -0.0002(16) -0.0084(17) -0.0028(18)
C1 0.068(3) 0.044(3) 0.046(3) -0.009(2) 0.007(2) 0.005(2)
C2 0.0223(18) 0.0182(19) 0.039(2) -0.0012(15) -0.0080(16) -0.0050(16)
C3 0.032(2) 0.040(3) 0.086(3) 0.0048(19) -0.014(2) -0.029(2)
C4 0.040(2) 0.028(2) 0.067(3) 0.0029(18) -0.026(2) -0.012(2)
C5 0.0173(17) 0.028(2) 0.0256(19) -0.0027(15) -0.0035(15) -0.0131(16)
C6 0.029(2) 0.036(2) 0.048(2) -0.0010(17) -0.0117(18) -0.0194(19)
C7 0.0255(19) 0.025(2) 0.0253(19) 0.0037(15) -0.0106(15) -0.0092(16)
C8 0.052(2) 0.047(3) 0.026(2) 0.015(2) -0.0164(18) -0.0107(19)
C9 0.0288(19) 0.029(2) 0.0261(19) 0.0052(16) -0.0085(15) -0.0134(16)
C10 0.0173(17) 0.0177(19) 0.0231(18) -0.0012(14) -0.0036(15) 0.0000(15)
C11 0.0232(19) 0.048(3) 0.040(2) 0.0057(17) -0.0066(17) -0.0170(19)
C12 0.029(2) 0.036(2) 0.034(2) -0.0080(17) -0.0043(16) -0.0107(18)
C13 0.0163(17) 0.031(2) 0.0265(19) 0.0003(15) -0.0007(15) -0.0100(16)
C14 0.0184(18) 0.039(2) 0.028(2) -0.0018(15) -0.0014(15) -0.0130(17)
C15 0.0260(19) 0.0210(19) 0.0199(19) -0.0023(15) -0.0075(15) -0.0095(15)
C16 0.0223(18) 0.027(2) 0.0245(19) 0.0015(15) -0.0088(15) -0.0125(16)
C17 0.0268(19) 0.027(2) 0.029(2) -0.0032(16) -0.0084(16) -0.0078(17)
C18 0.033(2) 0.031(2) 0.029(2) 0.0018(17) -0.0181(17) -0.0076(17)
C19 0.024(2) 0.038(2) 0.039(2) 0.0088(17) -0.0162(17) -0.0187(19)
C20 0.0206(19) 0.038(2) 0.032(2) 0.0027(16) -0.0068(16) -0.0163(19)
C21 0.0240(19) 0.031(2) 0.0228(19) -0.0002(15) -0.0070(15) -0.0092(16)
C22 0.022(2) 0.036(2) 0.027(2) 0.0081(17) -0.0078(16) -0.0096(19)
C23 0.033(2) 0.044(2) 0.029(2) -0.0039(18) -0.0148(17) 0.0002(18)
C24 0.0276(19) 0.033(2) 0.0223(19) -0.0040(17) -0.0122(15) -0.0046(17)
C25 0.038(2) 0.033(2) 0.049(3) -0.0034(18) -0.0146(19) -0.0084(19)
C26 0.035(2) 0.047(3) 0.054(3) 0.009(2) -0.013(2) -0.017(2)
C27 0.027(2) 0.065(3) 0.029(2) -0.009(2) -0.0034(17) -0.011(2)
C28 0.040(2) 0.041(3) 0.041(2) -0.013(2) -0.0143(19) 0.0052(19)
C29 0.035(2) 0.034(2) 0.039(2) -0.0001(18) -0.0174(18) 0.0010(19)
C30 0.035(2) 0.040(3) 0.070(3) 0.0053(19) -0.004(2) -0.021(2)
C31 0.0204(18) 0.0189(19) 0.037(2) 0.0012(14) -0.0086(16) -0.0043(16)
C32 0.050(2) 0.036(2) 0.043(2) -0.0062(19) -0.018(2) 0.005(2)
C33 0.034(2) 0.019(2) 0.049(2) 0.0023(16) -0.0155(18) -0.0020(18)
C34 0.0191(17) 0.0219(19) 0.0274(19) -0.0030(15) -0.0065(15) -0.0095(16)
C35 0.033(2) 0.041(2) 0.039(2) -0.0081(18) -0.0064(17) -0.0096(19)
C36 0.0170(18) 0.029(2) 0.036(2) -0.0020(15) -0.0037(16) -0.0082(17)
C37 0.027(2) 0.045(3) 0.056(3) 0.0067(18) -0.0097(19) -0.013(2)
C38 0.0196(19) 0.041(2) 0.037(2) -0.0034(16) -0.0032(16) -0.0121(18)
C39 0.028(2) 0.0154(19) 0.032(2) -0.0009(15) -0.0124(16) -0.0032(16)
C40 0.045(2) 0.042(2) 0.033(2) 0.0046(19) -0.0186(18) -0.0057(19)
C41 0.032(2) 0.023(2) 0.033(2) 0.0024(16) -0.0169(16) -0.0102(17)
C42 0.043(2) 0.027(2) 0.042(2) -0.0014(18) -0.0136(19) -0.0103(18)
C43 0.039(2) 0.031(2) 0.031(2) 0.0048(17) -0.0179(17) -0.0132(17)
C44 0.0208(18) 0.0195(19) 0.032(2) 0.0042(15) -0.0056(16) -0.0052(16)
C45 0.0238(18) 0.0170(18) 0.0278(19) 0.0012(14) -0.0083(15) -0.0093(16)
C46 0.026(2) 0.025(2) 0.040(2) -0.0008(16) -0.0096(17) 0.0017(17)
C47 0.0218(19) 0.030(2) 0.059(3) -0.0014(16) -0.0134(18) -0.009(2)
C48 0.027(2) 0.035(2) 0.046(2) 0.0108(17) -0.0219(18) -0.018(2)
C49 0.031(2) 0.033(2) 0.032(2) 0.0085(17) -0.0129(17) -0.0060(18)
C50 0.0247(19) 0.029(2) 0.032(2) 0.0026(16) -0.0086(16) -0.0065(17)
C51 0.036(2) 0.029(2) 0.058(3) 0.0063(19) -0.028(2) -0.013(2)
C52 0.060(3) 0.041(3) 0.101(4) 0.015(2) -0.062(3) -0.021(3)
C53 0.031(2) 0.027(2) 0.051(3) 0.0022(17) -0.029(2) -0.0026(19)
C54 0.039(3) 0.046(3) 0.077(4) 0.003(2) -0.013(3) 0.015(3)
C55 0.078(4) 0.076(4) 0.044(3) 0.045(3) -0.007(3) -0.009(3)
C56 0.073(4) 0.053(3) 0.065(4) 0.021(3) -0.042(3) -0.018(3)
C57 0.052(3) 0.036(3) 0.075(3) -0.005(2) -0.036(3) -0.006(2)
C58 0.040(2) 0.037(2) 0.045(2) 0.0014(19) -0.022(2) -0.005(2)
N1 0.0218(15) 0.0256(17) 0.0317(17) 0.0044(13) -0.0087(13) -0.0048(14)
N2 0.0216(15) 0.0224(16) 0.0241(15) -0.0002(12) -0.0108(12) -0.0080(13)
N3 0.0181(15) 0.0312(17) 0.0272(16) -0.0004(12) -0.0077(13) -0.0097(13)
N4 0.0249(15) 0.0206(16) 0.0345(17) 0.0037(12) -0.0117(13) -0.0042(13)
N5 0.0193(15) 0.0282(17) 0.0358(18) -0.0010(12) -0.0095(13) -0.0073(14)
N6 0.0275(16) 0.0224(16) 0.0309(16) -0.0001(12) -0.0155(13) -0.0065(13)
O1 0.0259(13) 0.0225(14) 0.0460(15) -0.0024(11) -0.0169(11) -0.0090(12)
O2 0.0239(12) 0.0277(14) 0.0296(13) 0.0062(10) -0.0107(10) -0.0124(11)
O3 0.0198(12) 0.0384(15) 0.0235(13) -0.0011(10) -0.0060(10) -0.0090(11)
O4 0.0357(15) 0.0355(16) 0.0466(16) -0.0063(12) -0.0239(12) 0.0010(13)
O5 0.0367(15) 0.0517(18) 0.0382(16) -0.0102(13) -0.0204(12) 0.0135(15)
O6 0.0238(12) 0.0176(13) 0.0391(14) -0.0001(10) -0.0136(11) -0.0034(11)
O7 0.0214(12) 0.0339(14) 0.0277(14) 0.0005(10) -0.0071(10) -0.0081(11)
O8 0.0290(13) 0.0294(14) 0.0338(14) 0.0072(11) -0.0146(11) -0.0128(11)
O9 0.0386(15) 0.0344(16) 0.0677(19) -0.0024(13) -0.0325(14) -0.0037(14)
O10 0.0521(19) 0.050(2) 0.102(3) -0.0170(15) -0.0503(18) 0.0199(19)

loop_
_atom_type_symbol
_atom_type_description
_atom_type_scat_dispersion_real
_atom_type_scat_dispersion_imag
_atom_type_scat_source
C C 0.0181 0.0091 'International Tables Vol C Tables 4.2.6.8 and 6.1.1.4'
H H 0.0000 0.0000 'International Tables Vol C Tables 4.2.6.8 and 6.1.1.4'
B B 0.0090 0.0039 'International Tables Vol C Tables 4.2.6.8 and 6.1.1.4'
Co Co -2.3653 3.6143 'International Tables Vol C Tables 4.2.6.8 and 6.1.1.4'
N N 0.0311 0.0180 'International Tables Vol C Tables 4.2.6.8 and 6.1.1.4'
O O 0.0492 0.0322 'International Tables Vol C Tables 4.2.6.8 and 6.1.1.4'

loop_
_geom_angle_atom_site_label_1
_geom_angle_atom_site_label_2
_geom_angle_atom_site_label_3
_geom_angle
N2 Co01 O4 118.15(11)
N2 Co01 N3 89.86(11)
O4 Co01 N3 150.60(11)
N2 Co01 N1 92.18(10)
O4 Co01 N1 98.42(11)
N3 Co01 N1 88.59(11)
N2 Co01 O5 109.26(11)
O4 Co01 O5 61.27(10)
N3 Co01 O5 102.92(11)
N1 Co01 O5 155.42(10)
N2 Co01 C22 116.51(11)
O4 Co01 C22 31.05(11)
N3 Co01 C22 129.87(12)
N1 Co01 C22 128.59(12)
O5 Co01 C22 30.27(10)
N6 Co02 O9 126.30(12)
N6 Co02 N5 91.08(11)
O9 Co02 N5 140.44(11)
N6 Co02 N4 91.57(11)
O9 Co02 N4 101.54(11)
N5 Co02 N4 88.34(11)
N6 Co02 O10 104.66(12)
O9 Co02 O10 60.59(11)
N5 Co02 O10 101.34(12)
N4 Co02 O10 160.79(11)
N6 Co02 C51 119.04(12)
O9 Co02 C51 30.32(11)
N5 Co02 C51 124.26(13)
N4 Co02 C51 131.57(12)
O10 Co02 C51 30.27(11)
C16 B1 C5 114.4(3)
C16 B1 C10 110.5(3)
C5 B1 C10 107.5(3)
C16 B1 C15 119.8(3)
C5 B1 C15 101.1(3)
C10 B1 C15 102.3(3)
C45 B2 C34 116.3(3)
C45 B2 C44 110.9(3)
C34 B2 C44 106.2(3)
C45 B2 C39 117.3(3)
C34 B2 C39 101.0(3)
C44 B2 C39 103.6(3)
C2 C1 H1A 109.5
C2 C1 H1B 109.5
H1A C1 H1B 109.5
C2 C1 H1C 109.5
H1A C1 H1C 109.5
H1B C1 H1C 109.5
N1 C2 C1 108.2(3)
N1 C2 C3 109.9(3)
C1 C2 C3 110.6(3)
N1 C2 C4 102.1(3)
C1 C2 C4 112.8(3)
C3 C2 C4 112.7(3)
C2 C3 H3A 109.5
C2 C3 H3B 109.5
H3A C3 H3B 109.5
C2 C3 H3C 109.5
H3A C3 H3C 109.5
H3B C3 H3C 109.5
O1 C4 C2 105.2(3)
O1 C4 H4A 110.7
C2 C4 H4A 110.7
O1 C4 H4B 110.7
C2 C4 H4B 110.7
H4A C4 H4B 108.8
N1 C5 O1 115.0(3)
N1 C5 B1 123.3(3)
O1 C5 B1 121.5(3)
C7 C6 H6A 109.5
C7 C6 H6B 109.5
H6A C6 H6B 109.5
C7 C6 H6C 109.5
H6A C6 H6C 109.5
H6B C6 H6C 109.5
N2 C7 C6 108.3(3)
N2 C7 C8 110.1(3)
C6 C7 C8 111.3(3)
N2 C7 C9 101.1(2)
C6 C7 C9 112.5(3)
C8 C7 C9 113.0(3)
C7 C8 H8A 109.5
C7 C8 H8B 109.5
H8A C8 H8B 109.5
C7 C8 H8C 109.5
H8A C8 H8C 109.5
H8B C8 H8C 109.5
O2 C9 C7 104.6(2)
O2 C9 H9A 110.8
C7 C9 H9A 110.8
O2 C9 H9B 110.8
C7 C9 H9B 110.8
H9A C9 H9B 108.9
N2 C10 O2 115.2(3)
N2 C10 B1 125.4(3)
O2 C10 B1 119.1(3)
C13 C11 H11A 109.5
C13 C11 H11B 109.5
H11A C11 H11B 109.5
C13 C11 H11C 109.5
H11A C11 H11C 109.5
H11B C11 H11C 109.5
C13 C12 H12A 109.5
C13 C12 H12B 109.5
H12A C12 H12B 109.5
C13 C12 H12C 109.5
H12A C12 H12C 109.5
H12B C12 H12C 109.5
N3 C13 C11 110.1(3)
N3 C13 C12 107.7(3)
C11 C13 C12 111.7(3)
N3 C13 C14 100.7(2)
C11 C13 C14 113.6(3)
C12 C13 C14 112.3(3)
O3 C14 C13 104.6(2)
O3 C14 H14A 110.8
C13 C14 H14A 110.8
O3 C14 H14B 110.8
C13 C14 H14B 110.8
H14A C14 H14B 108.9
N3 C15 O3 115.2(3)
N3 C15 B1 121.5(3)
O3 C15 B1 123.2(3)
C17 C16 C21 116.2(3)
C17 C16 B1 125.5(3)
C21 C16 B1 118.1(3)
C16 C17 C18 121.9(3)
C16 C17 H17 119.0
C18 C17 H17 119.0
C19 C18 C17 120.0(3)
C19 C18 H18 120.0
C17 C18 H18 120.0
C18 C19 C20 119.4(3)
C18 C19 H19 120.3
C20 C19 H19 120.3
C21 C20 C19 120.0(3)
C21 C20 H20 120.0
C19 C20 H20 120.0
C20 C21 C16 122.4(3)
C20 C21 H21 118.8
C16 C21 H21 118.8
O5 C22 O4 119.6(3)
O5 C22 C23 122.7(3)
O4 C22 C23 117.5(3)
O5 C22 Co01 63.85(17)
O4 C22 Co01 55.90(16)
C23 C22 Co01 170.6(3)
C22 C23 C24 116.8(3)
C22 C23 H23A 108.1
C24 C23 H23A 108.1
C22 C23 H23B 108.1
C24 C23 H23B 108.1
H23A C23 H23B 107.3
C29 C24 C25 118.4(3)
C29 C24 C23 121.7(3)
C25 C24 C23 119.8(3)
C26 C25 C24 120.5(4)
C26 C25 H25 119.8
C24 C25 H25 119.8
C27 C26 C25 120.7(4)
C27 C26 H26 119.6
C25 C26 H26 119.6
C26 C27 C28 119.3(4)
C26 C27 H27 120.3
C28 C27 H27 120.3
C27 C28 C29 120.1(4)
C27 C28 H28 120.0
C29 C28 H28 120.0
C28 C29 C24 121.0(3)
C28 C29 H29 119.5
C24 C29 H29 119.5
C31 C30 H30A 109.5
C31 C30 H30B 109.5
H30A C30 H30B 109.5
C31 C30 H30C 109.5
H30A C30 H30C 109.5
H30B C30 H30C 109.5
N4 C31 C32 110.1(3)
N4 C31 C30 108.1(3)
C32 C31 C30 111.2(3)
N4 C31 C33 101.6(2)
C32 C31 C33 113.0(3)
C30 C31 C33 112.3(3)
C31 C32 H32A 109.5
C31 C32 H32B 109.5
H32A C32 H32B 109.5
C31 C32 H32C 109.5
H32A C32 H32C 109.5
H32B C32 H32C 109.5
O6 C33 C31 105.3(3)
O6 C33 H33A 110.7
C31 C33 H33A 110.7
O6 C33 H33B 110.7
C31 C33 H33B 110.7
H33A C33 H33B 108.8
N4 C34 O6 115.0(3)
N4 C34 B2 123.8(3)
O6 C34 B2 121.0(3)
C36 C35 H35A 109.5
C36 C35 H35B 109.5
H35A C35 H35B 109.5
C36 C35 H35C 109.5
H35A C35 H35C 109.5
H35B C35 H35C 109.5
N5 C36 C37 110.3(3)
N5 C36 C35 107.7(3)
C37 C36 C35 111.3(3)
N5 C36 C38 100.8(2)
C37 C36 C38 113.0(3)
C35 C36 C38 113.0(3)
C36 C37 H37A 109.5
C36 C37 H37B 109.5
H37A C37 H37B 109.5
C36 C37 H37C 109.5
H37A C37 H37C 109.5
H37B C37 H37C 109.5
O7 C38 C36 104.2(3)
O7 C38 H38A 110.9
C36 C38 H38A 110.9
O7 C38 H38B 110.9
C36 C38 H38B 110.9
H38A C38 H38B 108.9
N5 C39 O7 114.8(3)
N5 C39 B2 121.9(3)
O7 C39 B2 123.3(3)
C41 C40 H40A 109.5
C41 C40 H40B 109.5
H40A C40 H40B 109.5
C41 C40 H40C 109.5
H40A C40 H40C 109.5
H40B C40 H40C 109.5
N6 C41 C40 111.5(3)
N6 C41 C42 107.0(3)
C40 C41 C42 111.3(3)
N6 C41 C43 100.4(2)
C40 C41 C43 114.3(3)
C42 C41 C43 111.7(3)
C41 C42 H42A 109.5
C41 C42 H42B 109.5
H42A C42 H42B 109.5
C41 C42 H42C 109.5
H42A C42 H42C 109.5
H42B C42 H42C 109.5
O8 C43 C41 103.9(3)
O8 C43 H43A 111.0
C41 C43 H43A 111.0
O8 C43 H43B 111.0
C41 C43 H43B 111.0
H43A C43 H43B 109.0
N6 C44 O8 114.7(3)
N6 C44 B2 125.2(3)
O8 C44 B2 119.8(3)
C50 C45 C46 115.9(3)
C50 C45 B2 123.3(3)
C46 C45 B2 120.6(3)
C47 C46 C45 121.9(3)
C47 C46 H46 119.1
C45 C46 H46 119.1
C48 C47 C46 120.4(3)
C48 C47 H47 119.8
C46 C47 H47 119.8
C47 C48 C49 119.6(3)
C47 C48 H48 120.2
C49 C48 H48 120.2
C48 C49 C50 119.3(3)
C48 C49 H49 120.4
C50 C49 H49 120.4
C49 C50 C45 123.0(3)
C49 C50 H50 118.5
C45 C50 H50 118.5
O10 C51 O9 119.0(3)
O10 C51 C52 121.1(4)
O9 C51 C52 119.9(4)
O10 C51 Co02 63.83(19)
O9 C51 Co02 55.19(17)
C52 C51 Co02 175.1(3)
C53 C52 C51 115.3(3)
C53 C52 H52A 108.4
C51 C52 H52A 108.4
C53 C52 H52B 108.4
C51 C52 H52B 108.4
H52A C52 H52B 107.5
C58 C53 C54 117.7(4)
C58 C53 C52 120.8(4)
C54 C53 C52 121.4(4)
C53 C54 C55 120.2(4)
C53 C54 H54 119.9
C55 C54 H54 119.9
C56 C55 C54 118.4(5)
C56 C55 H55 120.8
C54 C55 H55 120.8
C57 C56 C55 121.6(5)
C57 C56 H56 119.2
C55 C56 H56 119.2
C56 C57 C58 120.4(4)
C56 C57 H57 119.8
C58 C57 H57 119.8
C53 C58 C57 121.6(4)
C53 C58 H58 119.2
C57 C58 H58 119.2
C5 N1 C2 109.5(3)
C5 N1 Co01 116.1(2)
C2 N1 Co01 133.7(2)
C10 N2 C7 109.3(2)
C10 N2 Co01 115.2(2)
C7 N2 Co01 133.15(19)
C15 N3 C13 109.7(3)
C15 N3 Co01 117.8(2)
C13 N3 Co01 132.0(2)
C34 N4 C31 109.9(3)
C34 N4 Co02 115.8(2)
C31 N4 Co02 132.55(19)
C39 N5 C36 109.6(3)
C39 N5 Co02 117.3(2)
C36 N5 Co02 133.0(2)
C44 N6 C41 109.0(3)
C44 N6 Co02 115.2(2)
C41 N6 Co02 133.1(2)
C5 O1 C4 106.6(2)
C10 O2 C9 106.7(2)
C15 O3 C14 106.3(2)
C22 O4 Co01 93.1(2)
C22 O5 Co01 85.9(2)
C34 O6 C33 106.6(2)
C39 O7 C38 106.4(2)
C44 O8 C43 106.4(2)
C51 O9 Co02 94.5(2)
C51 O10 Co02 85.9(2)

loop_
_geom_bond_atom_site_label_1
_geom_bond_atom_site_label_2
_geom_bond_distance
Co01 N2 2.023(3)
Co01 O4 2.040(2)
Co01 N3 2.059(3)
Co01 N1 2.066(3)
Co01 O5 2.214(2)
Co01 C22 2.460(3)
Co02 N6 2.026(3)
Co02 O9 2.026(2)
Co02 N5 2.060(3)
Co02 N4 2.084(3)
Co02 O10 2.214(3)
Co02 C51 2.460(4)
B1 C16 1.615(5)
B1 C5 1.626(5)
B1 C10 1.629(5)
B1 C15 1.644(5)
B2 C45 1.616(5)
B2 C34 1.628(5)
B2 C44 1.630(5)
B2 C39 1.649(5)
C1 C2 1.515(5)
C1 H1A 0.96
C1 H1B 0.96
C1 H1C 0.96
C2 N1 1.488(4)
C2 C3 1.515(5)
C2 C4 1.518(5)
C3 H3A 0.96
C3 H3B 0.96
C3 H3C 0.96
C4 O1 1.459(4)
C4 H4A 0.97
C4 H4B 0.97
C5 N1 1.288(4)
C5 O1 1.359(4)
C6 C7 1.514(5)
C6 H6A 0.96
C6 H6B 0.96
C6 H6C 0.96
C7 N2 1.499(4)
C7 C8 1.515(5)
C7 C9 1.535(4)
C8 H8A 0.96
C8 H8B 0.96
C8 H8C 0.96
C9 O2 1.462(4)
C9 H9A 0.97
C9 H9B 0.97
C10 N2 1.285(4)
C10 O2 1.358(4)
C11 C13 1.513(5)
C11 H11A 0.96
C11 H11B 0.96
C11 H11C 0.96
C12 C13 1.521(5)
C12 H12A 0.96
C12 H12B 0.96
C12 H12C 0.96
C13 N3 1.489(4)
C13 C14 1.537(4)
C14 O3 1.462(4)
C14 H14A 0.97
C14 H14B 0.97
C15 N3 1.283(4)
C15 O3 1.356(4)
C16 C17 1.391(5)
C16 C21 1.400(5)
C17 C18 1.391(4)
C17 H17 0.93
C18 C19 1.379(5)
C18 H18 0.93
C19 C20 1.382(5)
C19 H19 0.93
C20 C21 1.376(4)
C20 H20 0.93
C21 H21 0.93
C22 O5 1.243(4)
C22 O4 1.271(4)
C22 C23 1.510(5)
C23 C24 1.512(5)
C23 H23A 0.97
C23 H23B 0.97
C24 C29 1.382(5)
C24 C25 1.384(5)
C25 C26 1.383(5)
C25 H25 0.93
C26 C27 1.370(5)
C26 H26 0.93
C27 C28 1.379(5)
C27 H27 0.93
C28 C29 1.382(5)
C28 H28 0.93
C29 H29 0.93
C30 C31 1.520(5)
C30 H30A 0.96
C30 H30B 0.96
C30 H30C 0.96
C31 N4 1.487(4)
C31 C32 1.511(5)
C31 C33 1.522(5)
C32 H32A 0.96
C32 H32B 0.96
C32 H32C 0.96
C33 O6 1.453(4)
C33 H33A 0.97
C33 H33B 0.97
C34 N4 1.277(4)
C34 O6 1.363(4)
C35 C36 1.522(5)
C35 H35A 0.96
C35 H35B 0.96
C35 H35C 0.96
C36 N5 1.491(4)
C36 C37 1.519(5)
C36 C38 1.530(5)
C37 H37A 0.96
C37 H37B 0.96
C37 H37C 0.96
C38 O7 1.467(4)
C38 H38A 0.97
C38 H38B 0.97
C39 N5 1.290(4)
C39 O7 1.353(4)
C40 C41 1.520(5)
C40 H40A 0.96
C40 H40B 0.96
C40 H40C 0.96
C41 N6 1.489(4)
C41 C42 1.523(5)
C41 C43 1.531(5)
C42 H42A 0.96
C42 H42B 0.96
C42 H42C 0.96
C43 O8 1.457(4)
C43 H43A 0.97
C43 H43B 0.97
C44 N6 1.291(4)
C44 O8 1.352(4)
C45 C50 1.390(5)
C45 C46 1.402(5)
C46 C47 1.388(5)
C46 H46 0.93
C47 C48 1.374(5)
C47 H47 0.93
C48 C49 1.385(5)
C48 H48 0.93
C49 C50 1.388(4)
C49 H49 0.93
C50 H50 0.93
C51 O10 1.243(4)
C51 O9 1.246(4)
C51 C52 1.517(5)
C52 C53 1.501(6)
C52 H52A 0.97
C52 H52B 0.97
C53 C58 1.369(5)
C53 C54 1.385(6)
C54 C55 1.429(7)
C54 H54 0.93
C55 C56 1.360(7)
C55 H55 0.93
C56 C57 1.329(7)
C56 H56 0.93
C57 C58 1.382(6)
C57 H57 0.93
C58 H58 0.93
